data_4124478
loop_
_publ_author_name
'Chen, Qishui'
'Trinh, M. Tuan'
'Paley, Daniel W.'
'Preefer, Molleigh B.'
'Zhu, Haiming'
'Fowler, Brandon S.'
'Zhu, X.-Y.'
'Steigerwald, Michael L.'
'Nuckolls, Colin'

_publ_section_title
;
 Strain-Induced Stereoselective Formation of Blue-Emitting Cyclostilbenes.
;
_journal_issue 38
_journal_name_full 'Journal of the American Chemical Society'
_journal_page_first 12282
_journal_page_last 12288
_journal_paper_doi 10.1021/jacs.5b06258
_journal_volume 137
_journal_year 2015
_chemical_formula_moiety 'C56 H40, C H2 Cl2'
_chemical_formula_sum 'C57 H42 Cl2'
_chemical_formula_weight 797.80
_space_group_crystal_system monoclinic
_space_group_IT_number 14
_space_group_name_Hall '-P 2ybc'
_space_group_name_H-M_alt 'P 1 21/c 1'
_symmetry_space_group_name_Hall '-P 2ybc'
_symmetry_space_group_name_H-M 'P 1 21/c 1'
_atom_sites_solution_hydrogens geom
_atom_sites_solution_primary direct
_audit_creation_date 2015-06-09
_audit_creation_method
;
Olex2 1.2
(compiled 2015.01.26 svn.r3151 for OlexSys, GUI svn.r4998)
;
_cell_angle_alpha 90
_cell_angle_beta 106.5877(12)
_cell_angle_gamma 90
_cell_formula_units_Z 4
_cell_length_a 14.73721(18)
_cell_length_b 33.7850(3)
_cell_length_c 9.62683(10)
_cell_measurement_reflns_used 23106
_cell_measurement_temperature 100
_cell_measurement_theta_max 71.3610
_cell_measurement_theta_min 4.0790
_cell_volume 4593.69(9)
_computing_cell_refinement
;
CrysAlisPro, Agilent Technologies,
Version 1.171.37.35 (release 13-08-2014 CrysAlis171 .NET)
(compiled Aug 13 2014,18:06:01)
;
_computing_data_collection
;
CrysAlisPro, Agilent Technologies,
Version 1.171.37.35 (release 13-08-2014 CrysAlis171 .NET)
(compiled Aug 13 2014,18:06:01)
;
_computing_data_reduction
;
CrysAlisPro, Agilent Technologies,
Version 1.171.37.35 (release 13-08-2014 CrysAlis171 .NET)
(compiled Aug 13 2014,18:06:01)
;
_computing_molecular_graphics 'Olex2 (Dolomanov et al., 2009)'
_computing_publication_material 'Olex2 (Dolomanov et al., 2009)'
_computing_structure_refinement 'ShelXL (Sheldrick, 2008)'
_computing_structure_solution 'ShelXS (Sheldrick, 2008)'
_diffrn_ambient_temperature 100
_diffrn_detector 'CCD plate'
_diffrn_detector_area_resol_mean 16.1098
_diffrn_detector_type EosS2
_diffrn_measured_fraction_theta_full 1.000
_diffrn_measured_fraction_theta_max 0.997
_diffrn_measurement_details
;
  1 omega   -1.00   26.00   0.7500    5.0000
omega____ theta____ kappa____ phi______ frames
    -       35.5316   94.0000  -47.1014 36

  2 omega   55.00  106.75   0.7500    5.0000
omega____ theta____ kappa____ phi______ frames
    -       35.5316 -178.0000  -60.0000 69

  3 omega   16.00  103.75   0.7500    5.0000
omega____ theta____ kappa____ phi______ frames
    -       35.5316   37.0000   30.0000 117

  4 omega   19.00  103.00   0.7500    5.0000
omega____ theta____ kappa____ phi______ frames
    -       35.5316   57.0000  -60.0000 112

  5 omega   57.00  108.00   0.7500    5.0000
omega____ theta____ kappa____ phi______ frames
    -       35.5316  178.0000  120.0000 68

  6 omega  -32.00   52.00   0.7500    5.0000
omega____ theta____ kappa____ phi______ frames
    -       35.5316  -57.0000 -120.0000 112

  7 omega    1.00   73.00   0.7500    5.0000
omega____ theta____ kappa____ phi______ frames
    -       35.5316  -99.0000 -120.0000 96

  8 omega  -32.00   61.00   0.7500    5.0000
omega____ theta____ kappa____ phi______ frames
    -       35.5316  -77.0000 -150.0000 124

  9 omega  -32.00   52.00   0.7500    5.0000
omega____ theta____ kappa____ phi______ frames
    -       35.5316  -57.0000   90.0000 112

 10 omega   38.00  116.00   0.7500   25.0000
omega____ theta____ kappa____ phi______ frames
    -      108.0000 -111.0000    0.0000 104

 11 omega   57.00  150.00   0.7500   25.0000
omega____ theta____ kappa____ phi______ frames
    -      108.0000  178.0000 -150.0000 124

 12 omega   37.00  109.00   0.7500   25.0000
omega____ theta____ kappa____ phi______ frames
    -      108.0000  -20.0000  167.4031 96

 13 omega   41.00  125.00   0.7500   25.0000
omega____ theta____ kappa____ phi______ frames
    -      108.0000  -61.0000   60.0000 112

 14 omega   91.00  175.00   0.7500   25.0000
omega____ theta____ kappa____ phi______ frames
    -      108.0000   45.0000   90.0000 112

 15 omega   38.00   89.75   0.7500   25.0000
omega____ theta____ kappa____ phi______ frames
    -      108.0000  -30.0000  120.0000 69

 16 omega   40.00  133.75   0.7500   25.0000
omega____ theta____ kappa____ phi______ frames
    -      108.0000  -77.0000   60.0000 125

 17 omega  100.00  178.00   0.7500   25.0000
omega____ theta____ kappa____ phi______ frames
    -      108.0000  111.0000   30.0000 104

 18 omega   38.00  116.00   0.7500   25.0000
omega____ theta____ kappa____ phi______ frames
    -      108.0000 -111.0000  150.0000 104

 19 omega   57.00  150.00   0.7500   25.0000
omega____ theta____ kappa____ phi______ frames
    -      108.0000  178.0000  -60.0000 124

 20 omega   87.00  177.00   0.7500   25.0000
omega____ theta____ kappa____ phi______ frames
    -      108.0000   30.0000  -30.0000 120

 21 omega   39.00  108.00   0.7500   25.0000
omega____ theta____ kappa____ phi______ frames
    -      108.0000  -94.0000    0.0000 92

 22 omega   39.00   93.00   0.7500   25.0000
omega____ theta____ kappa____ phi______ frames
    -      108.0000  -40.0000  -42.7418 72

 23 omega  100.00  178.00   0.7500   25.0000
omega____ theta____ kappa____ phi______ frames
    -      108.0000  111.0000  120.0000 104

 24 omega   90.00  174.00   0.7500   25.0000
omega____ theta____ kappa____ phi______ frames
    -      108.0000   61.0000 -150.0000 112

 25 omega   39.00  108.00   0.7500   25.0000
omega____ theta____ kappa____ phi______ frames
    -      108.0000  -94.0000   60.0000 92

 26 omega   90.00  174.00   0.7500   25.0000
omega____ theta____ kappa____ phi______ frames
    -      108.0000   61.0000 -180.0000 112

 27 omega  100.00  178.00   0.7500   25.0000
omega____ theta____ kappa____ phi______ frames
    -      108.0000  111.0000  -30.0000 104

 28 omega   38.00  116.00   0.7500   25.0000
omega____ theta____ kappa____ phi______ frames
    -      108.0000 -111.0000   60.0000 104

 29 omega   38.00   89.75   0.7500   25.0000
omega____ theta____ kappa____ phi______ frames
    -      108.0000  -30.0000 -150.0000 69

 30 omega   40.00   97.75   0.7500   25.0000
omega____ theta____ kappa____ phi______ frames
    -      108.0000  -45.0000 -180.0000 77

 31 omega   37.00   97.75   0.7500   25.0000
omega____ theta____ kappa____ phi______ frames
    -      108.0000  -22.0000 -100.0753 81

 32 omega   19.00  103.00   0.7500    5.0000
omega____ theta____ kappa____ phi______ frames
    -       35.5316   57.0000   60.0000 112

 33 omega    9.00  102.00   0.7500    5.0000
omega____ theta____ kappa____ phi______ frames
    -       35.5316   77.0000   90.0000 124

 34 omega    9.00  102.00   0.7500    5.0000
omega____ theta____ kappa____ phi______ frames
    -       35.5316   77.0000 -180.0000 124

 35 omega    1.00   73.00   0.7500    5.0000
omega____ theta____ kappa____ phi______ frames
    -       35.5316  -99.0000   60.0000 96

 36 omega  -32.00   52.00   0.7500    5.0000
omega____ theta____ kappa____ phi______ frames
    -       35.5316  -57.0000  -30.0000 112

 37 omega   19.00  103.00   0.7500    5.0000
omega____ theta____ kappa____ phi______ frames
    -       35.5316   57.0000  150.0000 112

 38 omega   16.00  103.75   0.7500    5.0000
omega____ theta____ kappa____ phi______ frames
    -       35.5316   37.0000  -90.0000 117

 39 omega   91.00  152.50   0.7500   25.0000
omega____ theta____ kappa____ phi______ frames
    -      108.0000   45.0000 -120.0000 82

 40 omega   91.00  175.00   0.7500   25.0000
omega____ theta____ kappa____ phi______ frames
    -      108.0000   45.0000   60.0000 112

 41 omega   87.00  177.00   0.7500   25.0000
omega____ theta____ kappa____ phi______ frames
    -      108.0000   30.0000  150.0000 120

 42 omega   87.00  177.00   0.7500   25.0000
omega____ theta____ kappa____ phi______ frames
    -      108.0000   30.0000   30.0000 120

 43 omega   91.00  175.00   0.7500   25.0000
omega____ theta____ kappa____ phi______ frames
    -      108.0000   45.0000  -90.0000 112
;
_diffrn_measurement_device 'four-circle diffractometer'
_diffrn_measurement_device_type 'SuperNova, Dual, Cu at zero, EosS2'
_diffrn_measurement_method '\w scans'
_diffrn_orient_matrix_UB_11 0.0904137000
_diffrn_orient_matrix_UB_12 0.0083838000
_diffrn_orient_matrix_UB_13 -0.0449862000
_diffrn_orient_matrix_UB_21 -0.0197156000
_diffrn_orient_matrix_UB_22 0.0447656000
_diffrn_orient_matrix_UB_23 0.0007428000
_diffrn_orient_matrix_UB_31 0.0577289000
_diffrn_orient_matrix_UB_32 0.0021149000
_diffrn_orient_matrix_UB_33 0.1608124000
_diffrn_radiation_monochromator mirror
_diffrn_radiation_probe x-ray
_diffrn_radiation_type CuK\a
_diffrn_radiation_wavelength 1.54184
_diffrn_reflns_av_R_equivalents 0.0460
_diffrn_reflns_av_unetI/netI 0.0223
_diffrn_reflns_laue_measured_fraction_full 1.000
_diffrn_reflns_laue_measured_fraction_max 0.997
_diffrn_reflns_limit_h_max 18
_diffrn_reflns_limit_h_min -18
_diffrn_reflns_limit_k_max 41
_diffrn_reflns_limit_k_min -41
_diffrn_reflns_limit_l_max 11
_diffrn_reflns_limit_l_min -11
_diffrn_reflns_number 73051
_diffrn_reflns_point_group_measured_fraction_full 1.000
_diffrn_reflns_point_group_measured_fraction_max 0.997
_diffrn_reflns_theta_full 67.684
_diffrn_reflns_theta_max 71.614
_diffrn_reflns_theta_min 4.969
_diffrn_source 'sealed X-ray tube'
_diffrn_source_type 'SuperNova (Cu) X-ray Source'
_exptl_absorpt_coefficient_mu 1.535
_exptl_absorpt_correction_T_max 0.908
_exptl_absorpt_correction_T_min 0.773
_exptl_absorpt_correction_type gaussian
_exptl_absorpt_process_details
;
CrysAlisPro, Agilent Technologies,
Version 1.171.37.35 (release 13-08-2014 CrysAlis171 .NET)
(compiled Aug 13 2014,18:06:01)
Numerical absorption correction based on gaussian integration over
            a multifaceted crystal model
Empirical absorption correction using spherical harmonics,
 implemented in SCALE3 ABSPACK scaling algorithm.
;
_exptl_crystal_density_diffrn 1.154
_exptl_crystal_description
;
;
_exptl_crystal_F_000 1672
_exptl_crystal_size_max 0.1223
_exptl_crystal_size_mid 0.0656
_exptl_crystal_size_min 0.0381
_refine_diff_density_max 0.397
_refine_diff_density_min -0.458
_refine_diff_density_rms 0.047
_refine_ls_extinction_method none
_refine_ls_goodness_of_fit_ref 1.137
_refine_ls_hydrogen_treatment constr
_refine_ls_matrix_type full
_refine_ls_number_parameters 560
_refine_ls_number_reflns 8941
_refine_ls_number_restraints 37
_refine_ls_restrained_S_all 1.144
_refine_ls_R_factor_all 0.0676
_refine_ls_R_factor_gt 0.0627
_refine_ls_shift/su_max 0.001
_refine_ls_shift/su_mean 0.000
_refine_ls_structure_factor_coef Fsqd
_refine_ls_weighting_details 'w=1/[\s^2^(Fo^2^)+(0.0544P)^2^+3.9089P] where P=(Fo^2^+2Fc^2^)/3'
_refine_ls_weighting_scheme calc
_refine_ls_wR_factor_gt 0.1574
_refine_ls_wR_factor_ref 0.1606
_reflns_Friedel_coverage 0.000
_reflns_number_gt 8090
_reflns_number_total 8941
_reflns_threshold_expression 'I > 2\s(I)'
_cod_data_source_file ja5b06258_si_002.cif
_cod_data_source_block w2corr_sq_sq
_cod_depositor_comments 'Adding full bibliography for 4124476--4124478.cif.'
_cod_database_code 4124478
_chemical_oxdiff_formula 'c58 h43 cl4'
_shelx_space_group_comment
;
The symmetry employed for this shelxl refinement is uniquely defined
by the following loop, which should always be used as a source of
symmetry information in preference to the above space-group names.
They are only intended as comments.
;
_reflns_odcompleteness_completeness 99.93
_reflns_odcompleteness_iscentric 1
_reflns_odcompleteness_theta 66.97
_olex2_refinement_description
;
1. Fixed Uiso
 At 1.2 times of:
  All C(H) groups, All C(H,H) groups
2. Uiso/Uaniso restraints and constraints
All non-hydrogen atoms have similar U: within 1A with sigma of 0.01 and sigma
for terminal atoms of 0.02
3. Rigid body (RIGU) restrains
 C1_1, Cl1_1, Cl2_1
 C1_2, Cl1_2, Cl2_2
 with sigma for 1-2 distances of 0.004 and sigma for 1-3 distances of 0.004
4. Same fragment restrains
{C1_2, Cl1_2, Cl2_2}
as
{C1_1, Cl1_1, Cl2_1} sigma for 1-2: 0.02 1-3: 0.04
{C1_2, Cl2_2, Cl1_2}
as
{C1_1, Cl2_1, Cl1_1} sigma for 1-2: 0.02 1-3: 0.04
5. Others
 Sof(C1)=Sof(H1C)=Sof(H1D)=Sof(Cl1)=Sof(Cl2)=1-FVAR(1)
 Sof(C1)=Sof(H1A)=Sof(H1B)=Sof(Cl1)=Sof(Cl2)=FVAR(1)
6.a Secondary CH2 refined with riding coordinates:
 C1(H1A,H1B), C1(H1C,H1D)
6.b Aromatic/amide H refined with riding coordinates:
 C1(H1), C3(H3), C4(H4), C6(H6), C7(H7), C9(H9), C10(H10), C12(H12), C13(H13),
 C14(H14), C15(H15), C17(H17), C18(H18), C20(H20), C21(H21), C23(H23), C24(H24),
  C26(H26), C27(H27), C28(H28), C29(H29), C31(H31), C32(H32), C34(H34),
 C35(H35), C37(H37), C38(H38), C40(H40), C41(H41), C42(H42), C43(H43), C45(H45),
  C46(H46), C48(H48), C49(H49), C51(H51), C52(H52), C54(H54), C55(H55), C56(H56)
;
_shelx_shelxl_version_number 2014/7
_olex2_submission_special_instructions 'No special instructions were received'

loop_
_space_group_symop_operation_xyz
'x, y, z'
'-x, y+1/2, -z+1/2'
'-x, -y, -z'
'x, -y-1/2, z-1/2'

loop_
_atom_site_label
_atom_site_type_symbol
_atom_site_fract_x
_atom_site_fract_y
_atom_site_fract_z
_atom_site_U_iso_or_equiv
_atom_site_adp_type
_atom_site_occupancy
_atom_site_site_symmetry_order
_atom_site_calc_flag
_atom_site_refinement_flags_posn
_atom_site_refinement_flags_adp
_atom_site_refinement_flags_occupancy
_atom_site_disorder_assembly
_atom_site_disorder_group
C1 C 0.26497(19) 0.35999(7) -0.7504(3) 0.0450(6) Uani 1 1 d . . . . .
H1 H 0.2592 0.3350 -0.7923 0.054 Uiso 1 1 calc R U . . .
C2 C 0.34717(18) 0.36526(7) -0.6233(3) 0.0384(5) Uani 1 1 d . . . . .
C3 C 0.34571(18) 0.38898(7) -0.5044(3) 0.0391(5) Uani 1 1 d . . . . .
H3 H 0.2919 0.4037 -0.5075 0.047 Uiso 1 1 calc R U . . .
C4 C 0.42288(17) 0.39078(7) -0.3830(3) 0.0363(5) Uani 1 1 d . . . . .
H4 H 0.4198 0.4066 -0.3053 0.044 Uiso 1 1 calc R U . . .
C5 C 0.50610(16) 0.36929(6) -0.3739(2) 0.0334(5) Uani 1 1 d . . . . .
C6 C 0.50730(18) 0.34612(7) -0.4935(3) 0.0387(5) Uani 1 1 d . . . . .
H6 H 0.5617 0.3320 -0.4922 0.046 Uiso 1 1 calc R U . . .
C7 C 0.42974(18) 0.34378(7) -0.6132(3) 0.0400(5) Uani 1 1 d . . . . .
H7 H 0.4323 0.3274 -0.6896 0.048 Uiso 1 1 calc R U . . .
C8 C 0.58783(16) 0.37042(6) -0.2433(2) 0.0337(5) Uani 1 1 d . . . . .
C9 C 0.60562(16) 0.40282(6) -0.1479(3) 0.0352(5) Uani 1 1 d . . . . .
H9 H 0.5637 0.4240 -0.1664 0.042 Uiso 1 1 calc R U . . .
C10 C 0.68333(17) 0.40402(7) -0.0281(3) 0.0376(5) Uani 1 1 d . . . . .
H10 H 0.6922 0.4258 0.0333 0.045 Uiso 1 1 calc R U . . .
C11 C 0.74970(17) 0.37306(7) 0.0036(3) 0.0371(5) Uani 1 1 d . . . . .
C12 C 0.73034(18) 0.34034(7) -0.0889(3) 0.0389(5) Uani 1 1 d . . . . .
H12 H 0.7716 0.3189 -0.0692 0.047 Uiso 1 1 calc R U . . .
C13 C 0.65234(17) 0.33889(6) -0.2080(3) 0.0366(5) Uani 1 1 d . . . . .
H13 H 0.6420 0.3165 -0.2667 0.044 Uiso 1 1 calc R U . . .
C14 C 0.83284(18) 0.37078(7) 0.1317(3) 0.0412(5) Uani 1 1 d . . . . .
H14 H 0.8602 0.3458 0.1467 0.049 Uiso 1 1 calc R U . . .
C15 C 0.87719(18) 0.39735(7) 0.2310(3) 0.0409(5) Uani 1 1 d . . . . .
H15 H 0.9245 0.3867 0.3076 0.049 Uiso 1 1 calc R U . . .
C16 C 0.86447(16) 0.44026(7) 0.2406(2) 0.0360(5) Uani 1 1 d . . . . .
C17 C 0.87738(18) 0.45811(8) 0.3756(2) 0.0412(5) Uani 1 1 d . . . . .
H17 H 0.8929 0.4425 0.4585 0.049 Uiso 1 1 calc R U . . .
C18 C 0.86758(18) 0.49834(8) 0.3888(2) 0.0409(5) Uani 1 1 d . . . . .
H18 H 0.8753 0.5091 0.4803 0.049 Uiso 1 1 calc R U . . .
C19 C 0.84628(16) 0.52340(7) 0.2681(2) 0.0350(5) Uani 1 1 d . . . . .
C20 C 0.83574(16) 0.50558(7) 0.1327(2) 0.0346(5) Uani 1 1 d . . . . .
H20 H 0.8224 0.5214 0.0501 0.041 Uiso 1 1 calc R U . . .
C21 C 0.84467(16) 0.46533(7) 0.1192(2) 0.0350(5) Uani 1 1 d . . . . .
H21 H 0.8374 0.4545 0.0279 0.042 Uiso 1 1 calc R U . . .
C22 C 0.83680(16) 0.56668(7) 0.2818(2) 0.0365(5) Uani 1 1 d . . . . .
C23 C 0.87989(18) 0.58672(8) 0.4112(3) 0.0423(5) Uani 1 1 d . . . . .
H23 H 0.9150 0.5725 0.4914 0.051 Uiso 1 1 calc R U . . .
C24 C 0.87111(19) 0.62705(8) 0.4215(3) 0.0474(6) Uani 1 1 d . . . . .
H24 H 0.9010 0.6395 0.5088 0.057 Uiso 1 1 calc R U . . .
C25 C 0.81914(19) 0.64993(8) 0.3061(3) 0.0459(6) Uani 1 1 d . . . . .
C26 C 0.77817(19) 0.63024(8) 0.1745(3) 0.0453(6) Uani 1 1 d . . . . .
H26 H 0.7452 0.6447 0.0935 0.054 Uiso 1 1 calc R U . . .
C27 C 0.78632(18) 0.58975(7) 0.1643(3) 0.0411(5) Uani 1 1 d . . . . .
H27 H 0.7574 0.5774 0.0765 0.049 Uiso 1 1 calc R U . . .
C28 C 0.8117(2) 0.69293(9) 0.3244(3) 0.0552(7) Uani 1 1 d . . . . .
H28 H 0.8584 0.7033 0.4023 0.066 Uiso 1 1 calc R U . . .
C29 C 0.7505(2) 0.71996(8) 0.2504(3) 0.0554(7) Uani 1 1 d . . . . .
H29 H 0.7653 0.7458 0.2823 0.066 Uiso 1 1 calc R U . . .
C30 C 0.6646(2) 0.71653(7) 0.1288(3) 0.0478(6) Uani 1 1 d . . . . .
C31 C 0.6411(2) 0.74681(8) 0.0262(3) 0.0517(7) Uani 1 1 d . . . . .
H31 H 0.6808 0.7687 0.0371 0.062 Uiso 1 1 calc R U . . .
C32 C 0.5616(2) 0.74541(7) -0.0900(3) 0.0492(7) Uani 1 1 d . . . . .
H32 H 0.5492 0.7662 -0.1559 0.059 Uiso 1 1 calc R U . . .
C33 C 0.4980(2) 0.71328(6) -0.1125(3) 0.0416(6) Uani 1 1 d . . . . .
C34 C 0.51979(19) 0.68364(7) -0.0064(3) 0.0427(6) Uani 1 1 d . . . . .
H34 H 0.4792 0.6621 -0.0154 0.051 Uiso 1 1 calc R U . . .
C35 C 0.5995(2) 0.68536(7) 0.1108(3) 0.0467(6) Uani 1 1 d . . . . .
H35 H 0.6103 0.6653 0.1798 0.056 Uiso 1 1 calc R U . . .
C36 C 0.4132(2) 0.71131(6) -0.2384(3) 0.0409(6) Uani 1 1 d . . . . .
C37 C 0.3982(2) 0.73780(7) -0.3549(3) 0.0442(6) Uani 1 1 d . . . . .
H37 H 0.4438 0.7570 -0.3535 0.053 Uiso 1 1 calc R U . . .
C38 C 0.3187(2) 0.73633(7) -0.4706(3) 0.0465(6) Uani 1 1 d . . . . .
H38 H 0.3111 0.7549 -0.5444 0.056 Uiso 1 1 calc R U . . .
C39 C 0.2481(2) 0.70763(7) -0.4814(3) 0.0459(6) Uani 1 1 d . . . . .
C40 C 0.2629(2) 0.68095(8) -0.3669(3) 0.0503(7) Uani 1 1 d . . . . .
H40 H 0.2180 0.6614 -0.3699 0.060 Uiso 1 1 calc R U . . .
C41 C 0.3419(2) 0.68272(7) -0.2501(3) 0.0495(7) Uani 1 1 d . . . . .
H41 H 0.3486 0.6644 -0.1758 0.059 Uiso 1 1 calc R U . . .
C42 C 0.1615(2) 0.70788(8) -0.6030(3) 0.0536(7) Uani 1 1 d . . . . .
H42 H 0.1384 0.7330 -0.6328 0.064 Uiso 1 1 calc R U . . .
C43 C 0.1096(2) 0.67826(8) -0.6793(3) 0.0520(7) Uani 1 1 d . . . . .
H43 H 0.0513 0.6863 -0.7394 0.062 Uiso 1 1 calc R U . . .
C44 C 0.12716(18) 0.63543(7) -0.6864(3) 0.0412(5) Uani 1 1 d . . . . .
C45 C 0.05441(18) 0.61211(8) -0.7718(3) 0.0429(6) Uani 1 1 d . . . . .
H45 H -0.0041 0.6237 -0.8151 0.052 Uiso 1 1 calc R U . . .
C46 C 0.06678(17) 0.57236(8) -0.7939(2) 0.0388(5) Uani 1 1 d . . . . .
H46 H 0.0165 0.5578 -0.8515 0.047 Uiso 1 1 calc R U . . .
C47 C 0.15344(16) 0.55351(7) -0.7316(2) 0.0332(5) Uani 1 1 d . . . . .
C48 C 0.22673(16) 0.57689(7) -0.6469(2) 0.0349(5) Uani 1 1 d . . . . .
H48 H 0.2854 0.5654 -0.6045 0.042 Uiso 1 1 calc R U . . .
C49 C 0.21438(17) 0.61673(7) -0.6245(3) 0.0381(5) Uani 1 1 d . . . . .
H49 H 0.2648 0.6314 -0.5675 0.046 Uiso 1 1 calc R U . . .
C50 C 0.16653(16) 0.51059(7) -0.7522(2) 0.0321(5) Uani 1 1 d . . . . .
C51 C 0.08885(16) 0.48498(7) -0.7876(2) 0.0347(5) Uani 1 1 d . . . . .
H51 H 0.0285 0.4951 -0.7981 0.042 Uiso 1 1 calc R U . . .
C52 C 0.09992(17) 0.44482(7) -0.8076(2) 0.0369(5) Uani 1 1 d . . . . .
H52 H 0.0467 0.4286 -0.8343 0.044 Uiso 1 1 calc R U . . .
C53 C 0.18937(17) 0.42824(7) -0.7883(2) 0.0376(5) Uani 1 1 d . . . . .
C54 C 0.26725(17) 0.45378(7) -0.7543(3) 0.0391(5) Uani 1 1 d . . . . .
H54 H 0.3276 0.4436 -0.7429 0.047 Uiso 1 1 calc R U . . .
C55 C 0.25584(16) 0.49414(7) -0.7374(2) 0.0361(5) Uani 1 1 d . . . . .
H55 H 0.3087 0.5105 -0.7158 0.043 Uiso 1 1 calc R U . . .
C56 C 0.19701(19) 0.38568(8) -0.8154(3) 0.0442(6) Uani 1 1 d . . . . .
H56 H 0.1473 0.3751 -0.8884 0.053 Uiso 1 1 calc R U . . .
C1_1 C 0.9943(10) 0.7038(6) 0.9442(13) 0.104(5) Uani 0.5162(19) 1 d D U P A 1
H1A_1 H 1.0273 0.6790 0.9726 0.125 Uiso 0.5162(19) 1 calc R U P A 1
H1B_1 H 1.0367 0.7251 0.9897 0.125 Uiso 0.5162(19) 1 calc R U P A 1
Cl1_1 Cl 0.89313(9) 0.70500(4) 1.00618(14) 0.0507(4) Uani 0.5162(19) 1 d D U P A 1
Cl2_1 Cl 0.96546(17) 0.70894(6) 0.7538(2) 0.0637(5) Uani 0.5162(19) 1 d D U P A 1
C1_2 C 0.9293(10) 0.7108(6) 0.7340(12) 0.126(6) Uani 0.4838(19) 1 d D U P A 2
H1C_2 H 0.8950 0.7353 0.7051 0.151 Uiso 0.4838(19) 1 calc R U P A 2
H1D_2 H 0.8866 0.6890 0.6965 0.151 Uiso 0.4838(19) 1 calc R U P A 2
Cl1_2 Cl 1.02882(10) 0.70866(4) 0.66093(16) 0.0518(4) Uani 0.4838(19) 1 d D U P A 2
Cl2_2 Cl 0.9708(3) 0.70796(9) 0.9272(3) 0.0763(9) Uani 0.4838(19) 1 d D U P A 2

loop_
_atom_site_aniso_label
_atom_site_aniso_U_11
_atom_site_aniso_U_22
_atom_site_aniso_U_33
_atom_site_aniso_U_23
_atom_site_aniso_U_13
_atom_site_aniso_U_12
C1 0.0539(15) 0.0363(12) 0.0462(14) -0.0036(10) 0.0166(12) -0.0036(11)
C2 0.0452(13) 0.0323(11) 0.0400(12) 0.0020(9) 0.0160(10) -0.0020(10)
C3 0.0437(13) 0.0367(12) 0.0410(13) 0.0028(10) 0.0188(11) 0.0049(10)
C4 0.0447(13) 0.0328(11) 0.0358(12) 0.0011(9) 0.0183(10) 0.0032(9)
C5 0.0392(12) 0.0249(10) 0.0409(12) 0.0040(9) 0.0194(10) -0.0007(9)
C6 0.0438(13) 0.0293(11) 0.0479(13) -0.0017(10) 0.0209(11) 0.0033(9)
C7 0.0470(14) 0.0308(11) 0.0455(13) -0.0054(10) 0.0182(11) -0.0002(10)
C8 0.0400(12) 0.0263(10) 0.0404(12) 0.0045(9) 0.0204(10) -0.0007(9)
C9 0.0363(12) 0.0278(10) 0.0456(13) 0.0030(9) 0.0179(10) 0.0032(9)
C10 0.0429(13) 0.0303(11) 0.0442(13) -0.0005(9) 0.0198(11) -0.0015(9)
C11 0.0401(12) 0.0339(11) 0.0426(13) 0.0082(9) 0.0204(10) -0.0007(9)
C12 0.0437(13) 0.0286(11) 0.0500(14) 0.0086(10) 0.0222(11) 0.0056(9)
C13 0.0455(13) 0.0253(10) 0.0439(13) 0.0032(9) 0.0207(11) 0.0005(9)
C14 0.0425(13) 0.0366(12) 0.0477(14) 0.0105(10) 0.0179(11) 0.0041(10)
C15 0.0407(13) 0.0448(13) 0.0387(12) 0.0140(10) 0.0139(10) 0.0011(10)
C16 0.0335(11) 0.0437(13) 0.0320(11) 0.0071(9) 0.0111(9) -0.0038(10)
C17 0.0424(13) 0.0537(15) 0.0284(11) 0.0110(10) 0.0117(10) 0.0000(11)
C18 0.0436(13) 0.0567(15) 0.0240(10) 0.0005(10) 0.0124(9) -0.0021(11)
C19 0.0318(11) 0.0467(13) 0.0282(11) 0.0006(9) 0.0114(9) -0.0028(9)
C20 0.0382(12) 0.0407(12) 0.0264(10) 0.0041(9) 0.0117(9) -0.0038(9)
C21 0.0397(12) 0.0410(12) 0.0254(10) 0.0020(9) 0.0112(9) -0.0054(10)
C22 0.0357(12) 0.0478(13) 0.0288(11) -0.0019(9) 0.0136(9) -0.0012(10)
C23 0.0411(13) 0.0515(14) 0.0334(12) -0.0053(10) 0.0093(10) 0.0016(11)
C24 0.0435(14) 0.0551(15) 0.0413(13) -0.0134(12) 0.0085(11) -0.0040(12)
C25 0.0504(15) 0.0425(14) 0.0485(14) -0.0084(11) 0.0204(12) -0.0053(11)
C26 0.0538(15) 0.0441(14) 0.0411(13) -0.0029(11) 0.0185(12) 0.0027(11)
C27 0.0474(14) 0.0453(13) 0.0316(11) -0.0063(10) 0.0131(10) -0.0009(11)
C28 0.0615(18) 0.0469(15) 0.0579(17) -0.0153(13) 0.0181(14) -0.0089(13)
C29 0.0696(19) 0.0381(14) 0.0627(17) -0.0119(13) 0.0258(15) -0.0096(13)
C30 0.0669(17) 0.0320(12) 0.0552(15) -0.0071(11) 0.0345(14) 0.0002(11)
C31 0.0691(18) 0.0330(13) 0.0597(17) -0.0094(11) 0.0293(15) -0.0132(12)
C32 0.0783(19) 0.0277(12) 0.0506(15) -0.0003(10) 0.0328(14) -0.0083(12)
C33 0.0641(16) 0.0235(10) 0.0502(14) -0.0043(9) 0.0374(13) -0.0021(10)
C34 0.0570(15) 0.0284(11) 0.0531(15) 0.0007(10) 0.0324(13) -0.0016(10)
C35 0.0636(17) 0.0338(12) 0.0536(15) 0.0023(11) 0.0342(14) 0.0008(11)
C36 0.0622(16) 0.0230(10) 0.0508(14) -0.0020(9) 0.0378(13) -0.0011(10)
C37 0.0578(16) 0.0234(10) 0.0608(16) 0.0019(10) 0.0322(14) 0.0005(10)
C38 0.0636(17) 0.0214(10) 0.0636(17) 0.0061(10) 0.0330(14) 0.0062(10)
C39 0.0568(16) 0.0320(12) 0.0583(16) -0.0012(11) 0.0317(13) 0.0058(11)
C40 0.0662(18) 0.0400(13) 0.0540(16) 0.0001(11) 0.0322(14) -0.0139(12)
C41 0.0744(19) 0.0353(12) 0.0494(15) 0.0021(11) 0.0346(14) -0.0115(12)
C42 0.0592(17) 0.0365(13) 0.0715(19) 0.0078(13) 0.0290(15) 0.0096(12)
C43 0.0476(15) 0.0483(15) 0.0617(17) 0.0098(13) 0.0183(13) 0.0116(12)
C44 0.0432(13) 0.0432(13) 0.0413(13) 0.0051(10) 0.0186(11) 0.0001(10)
C45 0.0357(12) 0.0511(14) 0.0428(13) 0.0079(11) 0.0124(10) 0.0078(11)
C46 0.0363(12) 0.0490(14) 0.0310(11) 0.0019(10) 0.0095(9) -0.0018(10)
C47 0.0370(12) 0.0414(12) 0.0243(10) 0.0043(9) 0.0139(9) -0.0015(9)
C48 0.0340(11) 0.0396(12) 0.0327(11) 0.0068(9) 0.0120(9) -0.0006(9)
C49 0.0365(12) 0.0412(12) 0.0394(12) 0.0039(10) 0.0155(10) -0.0030(10)
C50 0.0366(11) 0.0408(12) 0.0188(9) 0.0025(8) 0.0076(8) -0.0021(9)
C51 0.0342(11) 0.0452(13) 0.0252(10) -0.0007(9) 0.0093(9) -0.0014(9)
C52 0.0403(12) 0.0450(13) 0.0246(10) -0.0002(9) 0.0081(9) -0.0075(10)
C53 0.0440(13) 0.0422(13) 0.0261(10) 0.0024(9) 0.0095(9) -0.0010(10)
C54 0.0373(12) 0.0438(13) 0.0360(12) 0.0024(10) 0.0100(10) 0.0023(10)
C55 0.0347(12) 0.0422(12) 0.0297(11) 0.0020(9) 0.0066(9) -0.0033(9)
C56 0.0471(14) 0.0455(14) 0.0381(13) -0.0027(10) 0.0091(11) -0.0056(11)
C1_1 0.060(6) 0.203(12) 0.057(6) -0.001(6) 0.030(5) 0.004(6)
Cl1_1 0.0504(7) 0.0468(7) 0.0515(7) -0.0052(5) 0.0090(6) 0.0001(5)
Cl2_1 0.0818(14) 0.0615(9) 0.0456(8) -0.0019(7) 0.0148(8) -0.0003(9)
C1_2 0.106(9) 0.207(13) 0.072(6) 0.010(6) 0.038(6) 0.023(8)
Cl1_2 0.0501(8) 0.0438(7) 0.0568(8) 0.0048(6) 0.0079(6) 0.0036(6)
Cl2_2 0.102(2) 0.0726(12) 0.0482(11) -0.0029(9) 0.0112(12) -0.0241(13)

loop_
_atom_type_symbol
_atom_type_description
_atom_type_scat_dispersion_real
_atom_type_scat_dispersion_imag
_atom_type_scat_source
C C 0.0181 0.0091 'International Tables Vol C Tables 4.2.6.8 and 6.1.1.4'
H H 0.0000 0.0000 'International Tables Vol C Tables 4.2.6.8 and 6.1.1.4'
Cl Cl 0.3639 0.7018 'International Tables Vol C Tables 4.2.6.8 and 6.1.1.4'

loop_
_exptl_crystal_face_index_h
_exptl_crystal_face_index_k
_exptl_crystal_face_index_l
_exptl_crystal_face_perp_dist
_exptl_oxdiff_crystal_face_indexfrac_h
_exptl_oxdiff_crystal_face_indexfrac_k
_exptl_oxdiff_crystal_face_indexfrac_l
_exptl_oxdiff_crystal_face_x
_exptl_oxdiff_crystal_face_y
_exptl_oxdiff_crystal_face_z
-2 0 6 0.0646 -1.5632 0.4177 6.1985 -0.4167 0.0541 0.9074
-9 -1 1 0.0452 -9.4681 -1.4979 1.0098 -0.9140 0.1204 -0.3874
3 0 -6 0.0522 2.9868 -0.1810 -6.2461 0.5495 -0.0716 -0.8324
9 2 -1 0.0170 9.3491 1.5292 -0.5429 0.8825 -0.1163 0.4556
3 -3 5 0.0578 2.7738 -2.7312 5.1647 -0.0045 -0.1731 0.9849
0 -1 0 0.0247 -0.0001 -1.0004 -0.0001 -0.0084 -0.0448 -0.0021
-2 -3 -5 0.0592 -2.3909 -2.9182 -5.2979 -0.0023 -0.0874 -0.9962
0 1 0 0.0134 0.0001 1.0004 0.0001 0.0084 0.0448 0.0021

loop_
_geom_angle_atom_site_label_1
_geom_angle_atom_site_label_2
_geom_angle_atom_site_label_3
_geom_angle
C2 C1 H1 115.1
C56 C1 H1 115.1
C56 C1 C2 129.9(2)
C3 C2 C1 123.3(2)
C7 C2 C1 119.4(2)
C7 C2 C3 117.1(2)
C2 C3 H3 119.5
C4 C3 C2 121.0(2)
C4 C3 H3 119.5
C3 C4 H4 119.2
C3 C4 C5 121.5(2)
C5 C4 H4 119.2
C4 C5 C8 121.7(2)
C6 C5 C4 117.0(2)
C6 C5 C8 121.3(2)
C5 C6 H6 119.3
C7 C6 C5 121.3(2)
C7 C6 H6 119.3
C2 C7 H7 119.0
C6 C7 C2 121.9(2)
C6 C7 H7 119.0
C9 C8 C5 122.2(2)
C13 C8 C5 121.3(2)
C13 C8 C9 116.5(2)
C8 C9 H9 119.1
C10 C9 C8 121.8(2)
C10 C9 H9 119.1
C9 C10 H10 119.3
C9 C10 C11 121.5(2)
C11 C10 H10 119.3
C10 C11 C14 125.6(2)
C12 C11 C10 116.6(2)
C12 C11 C14 117.6(2)
C11 C12 H12 119.0
C13 C12 C11 122.0(2)
C13 C12 H12 119.0
C8 C13 H13 119.3
C12 C13 C8 121.5(2)
C12 C13 H13 119.3
C11 C14 H14 113.4
C15 C14 C11 133.1(2)
C15 C14 H14 113.4
C14 C15 H15 114.3
C14 C15 C16 131.5(2)
C16 C15 H15 114.3
C17 C16 C15 120.0(2)
C17 C16 C21 117.0(2)
C21 C16 C15 122.9(2)
C16 C17 H17 119.2
C18 C17 C16 121.5(2)
C18 C17 H17 119.2
C17 C18 H18 119.1
C17 C18 C19 121.7(2)
C19 C18 H18 119.1
C18 C19 C20 116.8(2)
C18 C19 C22 122.0(2)
C20 C19 C22 121.2(2)
C19 C20 H20 119.2
C21 C20 C19 121.5(2)
C21 C20 H20 119.2
C16 C21 H21 119.3
C20 C21 C16 121.4(2)
C20 C21 H21 119.3
C23 C22 C19 121.8(2)
C27 C22 C19 121.3(2)
C27 C22 C23 116.8(2)
C22 C23 H23 119.5
C24 C23 C22 121.0(2)
C24 C23 H23 119.5
C23 C24 H24 118.8
C23 C24 C25 122.3(2)
C25 C24 H24 118.8
C24 C25 C26 117.0(2)
C24 C25 C28 119.8(2)
C26 C25 C28 123.2(3)
C25 C26 H26 119.7
C27 C26 C25 120.7(2)
C27 C26 H26 119.7
C22 C27 H27 119.0
C26 C27 C22 122.1(2)
C26 C27 H27 119.0
C25 C28 H28 113.9
C29 C28 C25 132.3(3)
C29 C28 H28 113.9
C28 C29 H29 114.0
C28 C29 C30 132.1(3)
C30 C29 H29 114.0
C31 C30 C29 119.4(3)
C31 C30 C35 116.2(3)
C35 C30 C29 124.3(3)
C30 C31 H31 118.9
C32 C31 C30 122.3(2)
C32 C31 H31 118.9
C31 C32 H32 119.1
C31 C32 C33 121.9(2)
C33 C32 H32 119.1
C32 C33 C36 122.1(2)
C34 C33 C32 115.8(3)
C34 C33 C36 122.1(2)
C33 C34 H34 118.9
C35 C34 C33 122.1(2)
C35 C34 H34 118.9
C30 C35 H35 119.1
C34 C35 C30 121.7(2)
C34 C35 H35 119.1
C37 C36 C33 122.1(2)
C37 C36 C41 115.5(3)
C41 C36 C33 122.4(2)
C36 C37 H37 119.0
C38 C37 C36 122.0(2)
C38 C37 H37 119.0
C37 C38 H38 119.0
C37 C38 C39 122.0(2)
C39 C38 H38 119.0
C38 C39 C42 120.8(2)
C40 C39 C38 116.3(3)
C40 C39 C42 122.7(3)
C39 C40 H40 119.1
C41 C40 C39 121.8(2)
C41 C40 H40 119.1
C36 C41 H41 118.8
C40 C41 C36 122.4(2)
C40 C41 H41 118.8
C39 C42 H42 114.2
C43 C42 C39 131.5(3)
C43 C42 H42 114.2
C42 C43 H43 113.7
C42 C43 C44 132.5(3)
C44 C43 H43 113.7
C45 C44 C43 117.8(2)
C45 C44 C49 116.9(2)
C49 C44 C43 125.0(2)
C44 C45 H45 119.1
C46 C45 C44 121.9(2)
C46 C45 H45 119.1
C45 C46 H46 119.3
C45 C46 C47 121.4(2)
C47 C46 H46 119.3
C46 C47 C50 121.7(2)
C48 C47 C46 116.8(2)
C48 C47 C50 121.5(2)
C47 C48 H48 119.1
C49 C48 C47 121.8(2)
C49 C48 H48 119.1
C44 C49 H49 119.4
C48 C49 C44 121.1(2)
C48 C49 H49 119.4
C51 C50 C47 120.6(2)
C51 C50 C55 117.4(2)
C55 C50 C47 122.0(2)
C50 C51 H51 119.4
C52 C51 C50 121.3(2)
C52 C51 H51 119.4
C51 C52 H52 119.4
C51 C52 C53 121.2(2)
C53 C52 H52 119.4
C52 C53 C54 117.7(2)
C52 C53 C56 119.1(2)
C54 C53 C56 123.0(2)
C53 C54 H54 119.5
C55 C54 C53 121.0(2)
C55 C54 H54 119.5
C50 C55 H55 119.3
C54 C55 C50 121.4(2)
C54 C55 H55 119.3
C1 C56 C53 129.5(2)
C1 C56 H56 115.2
C53 C56 H56 115.2
H1A_1 C1_1 H1B_1 107.9
Cl1_1 C1_1 H1A_1 109.2
Cl1_1 C1_1 H1B_1 109.2
Cl1_1 C1_1 Cl2_1 111.9(8)
Cl2_1 C1_1 H1A_1 109.2
Cl2_1 C1_1 H1B_1 109.2
H1C_2 C1_2 H1D_2 108.3
Cl1_2 C1_2 H1C_2 109.8
Cl1_2 C1_2 H1D_2 109.8
Cl2_2 C1_2 H1C_2 109.8
Cl2_2 C1_2 H1D_2 109.8
Cl2_2 C1_2 Cl1_2 109.2(7)

loop_
_geom_bond_atom_site_label_1
_geom_bond_atom_site_label_2
_geom_bond_distance
C1 H1 0.9300
C1 C2 1.467(4)
C1 C56 1.338(4)
C2 C3 1.402(3)
C2 C7 1.396(3)
C3 H3 0.9300
C3 C4 1.380(3)
C4 H4 0.9300
C4 C5 1.407(3)
C5 C6 1.396(3)
C5 C8 1.473(3)
C6 H6 0.9300
C6 C7 1.374(4)
C7 H7 0.9300
C8 C9 1.404(3)
C8 C13 1.404(3)
C9 H9 0.9300
C9 C10 1.375(3)
C10 H10 0.9300
C10 C11 1.405(3)
C11 C12 1.397(3)
C11 C14 1.471(3)
C12 H12 0.9300
C12 C13 1.373(4)
C13 H13 0.9300
C14 H14 0.9300
C14 C15 1.338(4)
C15 H15 0.9300
C15 C16 1.468(3)
C16 C17 1.396(3)
C16 C21 1.405(3)
C17 H17 0.9300
C17 C18 1.376(4)
C18 H18 0.9300
C18 C19 1.398(3)
C19 C20 1.404(3)
C19 C22 1.479(3)
C20 H20 0.9300
C20 C21 1.376(3)
C21 H21 0.9300
C22 C23 1.400(3)
C22 C27 1.400(3)
C23 H23 0.9300
C23 C24 1.375(4)
C24 H24 0.9300
C24 C25 1.390(4)
C25 C26 1.406(4)
C25 C28 1.471(4)
C26 H26 0.9300
C26 C27 1.379(4)
C27 H27 0.9300
C28 H28 0.9300
C28 C29 1.337(4)
C29 H29 0.9300
C29 C30 1.463(4)
C30 C31 1.395(4)
C30 C35 1.402(4)
C31 H31 0.9300
C31 C32 1.371(4)
C32 H32 0.9300
C32 C33 1.409(3)
C33 C34 1.401(3)
C33 C36 1.473(4)
C34 H34 0.9300
C34 C35 1.378(4)
C35 H35 0.9300
C36 C37 1.402(3)
C36 C41 1.408(4)
C37 H37 0.9300
C37 C38 1.369(4)
C38 H38 0.9300
C38 C39 1.404(4)
C39 C40 1.392(4)
C39 C42 1.465(4)
C40 H40 0.9300
C40 C41 1.369(4)
C41 H41 0.9300
C42 H42 0.9300
C42 C43 1.343(4)
C43 H43 0.9300
C43 C44 1.475(4)
C44 C45 1.394(4)
C44 C49 1.403(3)
C45 H45 0.9300
C45 C46 1.380(4)
C46 H46 0.9300
C46 C47 1.400(3)
C47 C48 1.397(3)
C47 C50 1.483(3)
C48 H48 0.9300
C48 C49 1.383(3)
C49 H49 0.9300
C50 C51 1.397(3)
C50 C55 1.398(3)
C51 H51 0.9300
C51 C52 1.386(3)
C52 H52 0.9300
C52 C53 1.395(3)
C53 C54 1.398(3)
C53 C56 1.471(3)
C54 H54 0.9300
C54 C55 1.389(3)
C55 H55 0.9300
C56 H56 0.9300
C1_1 H1A_1 0.9700
C1_1 H1B_1 0.9700
C1_1 Cl1_1 1.758(11)
C1_1 Cl2_1 1.767(11)
C1_2 H1C_2 0.9700
C1_2 H1D_2 0.9700
C1_2 Cl1_2 1.800(11)
C1_2 Cl2_2 1.788(11)

loop_
_geom_torsion_atom_site_label_1
_geom_torsion_atom_site_label_2
_geom_torsion_atom_site_label_3
_geom_torsion_atom_site_label_4
_geom_torsion
C1 C2 C3 C4 175.4(2)
C1 C2 C7 C6 -176.9(2)
C2 C1 C56 C53 7.1(5)
C2 C3 C4 C5 0.6(4)
C3 C2 C7 C6 -1.2(4)
C3 C4 C5 C6 0.2(3)
C3 C4 C5 C8 -178.6(2)
C4 C5 C6 C7 -1.5(3)
C4 C5 C8 C9 -26.3(3)
C4 C5 C8 C13 153.8(2)
C5 C6 C7 C2 2.0(4)
C5 C8 C9 C10 -178.4(2)
C5 C8 C13 C12 177.9(2)
C6 C5 C8 C9 154.9(2)
C6 C5 C8 C13 -24.9(3)
C7 C2 C3 C4 -0.1(3)
C8 C5 C6 C7 177.3(2)
C8 C9 C10 C11 1.0(3)
C9 C8 C13 C12 -2.0(3)
C9 C10 C11 C12 -2.8(3)
C9 C10 C11 C14 -177.4(2)
C10 C11 C12 C13 2.3(3)
C10 C11 C14 C15 -14.2(4)
C11 C12 C13 C8 0.1(3)
C11 C14 C15 C16 -7.1(5)
C12 C11 C14 C15 171.2(3)
C13 C8 C9 C10 1.4(3)
C14 C11 C12 C13 177.3(2)
C14 C15 C16 C17 145.3(3)
C14 C15 C16 C21 -38.4(4)
C15 C16 C17 C18 178.9(2)
C15 C16 C21 C20 -178.2(2)
C16 C17 C18 C19 -1.4(4)
C17 C16 C21 C20 -1.8(3)
C17 C18 C19 C20 -0.3(4)
C17 C18 C19 C22 -179.3(2)
C18 C19 C20 C21 0.9(3)
C18 C19 C22 C23 23.3(3)
C18 C19 C22 C27 -158.5(2)
C19 C20 C21 C16 0.2(4)
C19 C22 C23 C24 179.3(2)
C19 C22 C27 C26 -178.9(2)
C20 C19 C22 C23 -155.6(2)
C20 C19 C22 C27 22.6(3)
C21 C16 C17 C18 2.4(4)
C22 C19 C20 C21 179.9(2)
C22 C23 C24 C25 0.5(4)
C23 C22 C27 C26 -0.6(4)
C23 C24 C25 C26 -2.4(4)
C23 C24 C25 C28 179.4(3)
C24 C25 C26 C27 2.9(4)
C24 C25 C28 C29 -160.5(3)
C25 C26 C27 C22 -1.4(4)
C25 C28 C29 C30 4.3(6)
C26 C25 C28 C29 21.5(5)
C27 C22 C23 C24 1.1(4)
C28 C25 C26 C27 -179.0(3)
C28 C29 C30 C31 -146.9(3)
C28 C29 C30 C35 36.8(5)
C29 C30 C31 C32 -179.9(3)
C29 C30 C35 C34 -179.8(2)
C30 C31 C32 C33 0.5(4)
C31 C30 C35 C34 3.8(4)
C31 C32 C33 C34 1.9(4)
C31 C32 C33 C36 -179.0(2)
C32 C33 C34 C35 -1.4(3)
C32 C33 C36 C37 10.3(3)
C32 C33 C36 C41 -169.8(2)
C33 C34 C35 C30 -1.5(4)
C33 C36 C37 C38 -178.9(2)
C33 C36 C41 C40 179.8(2)
C34 C33 C36 C37 -170.7(2)
C34 C33 C36 C41 9.2(3)
C35 C30 C31 C32 -3.3(4)
C36 C33 C34 C35 179.6(2)
C36 C37 C38 C39 -1.5(4)
C37 C36 C41 C40 -0.3(4)
C37 C38 C39 C40 0.7(4)
C37 C38 C39 C42 177.1(2)
C38 C39 C40 C41 0.2(4)
C38 C39 C42 C43 142.3(3)
C39 C40 C41 C36 -0.4(4)
C39 C42 C43 C44 -11.5(6)
C40 C39 C42 C43 -41.5(5)
C41 C36 C37 C38 1.2(3)
C42 C39 C40 C41 -176.1(3)
C42 C43 C44 C45 175.9(3)
C42 C43 C44 C49 -10.3(5)
C43 C44 C45 C46 174.9(2)
C43 C44 C49 C48 -174.4(2)
C44 C45 C46 C47 -0.1(4)
C45 C44 C49 C48 -0.5(3)
C45 C46 C47 C48 -0.4(3)
C45 C46 C47 C50 178.6(2)
C46 C47 C48 C49 0.5(3)
C46 C47 C50 C51 -23.1(3)
C46 C47 C50 C55 156.8(2)
C47 C48 C49 C44 -0.1(3)
C47 C50 C51 C52 179.85(19)
C47 C50 C55 C54 178.8(2)
C48 C47 C50 C51 155.8(2)
C48 C47 C50 C55 -24.2(3)
C49 C44 C45 C46 0.6(4)
C50 C47 C48 C49 -178.5(2)
C50 C51 C52 C53 2.1(3)
C51 C50 C55 C54 -1.3(3)
C51 C52 C53 C54 -2.7(3)
C51 C52 C53 C56 -178.0(2)
C52 C53 C54 C55 1.4(3)
C52 C53 C56 C1 -147.1(3)
C53 C54 C55 C50 0.6(3)
C54 C53 C56 C1 37.9(4)
C55 C50 C51 C52 -0.1(3)
C56 C1 C2 C3 35.0(4)
C56 C1 C2 C7 -149.5(3)
C56 C53 C54 C55 176.5(2)
